data_7230749
loop_
_publ_author_name
'Seaton, Colin C.'
'Thomas, Rayan R.'
'Essifaow, Eman A. A.'
'Nauha, Elisa'
'Munshi, Tasnim'
'Scowen, Ian J.'

_publ_section_title
;
 Structural motifs in salts of sulfathiazole: implications for design of
 salt forms in pharmaceuticals APIs
;
_journal_issue 24
_journal_name_full CrystEngComm
_journal_page_first 3428
_journal_paper_doi 10.1039/C8CE00606G
_journal_volume 20
_journal_year 2018
_chemical_formula_moiety 'C9 H10 N3 O2 S2, C6 H5 O3 S'
_chemical_formula_sum 'C15 H15 N3 O5 S3'
_chemical_formula_weight 413.48
_chemical_name_common 'Sulfathiazoium besilate'
_chemical_name_systematic
;
4-(1,3-thiazol-2(3H)-ylidenesulfamoyl)anilinium benzenesulfonate
;
_space_group_crystal_system orthorhombic
_space_group_IT_number 60
_space_group_name_Hall '-P 2n 2ab'
_space_group_name_H-M_alt 'P b c n'
_symmetry_space_group_name_Hall '-P 2n 2ab'
_symmetry_space_group_name_H-M 'P b c n'
_atom_sites_solution_hydrogens difmap
_atom_sites_solution_primary direct
_audit_creation_date 2016-07-08
_audit_creation_method
;
Olex2 1.2
(compiled 2016.02.16 svn.r3265 for OlexSys, GUI svn.r5155)
;
_audit_update_record
;
2016-08-15 deposited with the CCDC.
2018-05-29 downloaded from the CCDC.
;
_cell_angle_alpha 90
_cell_angle_beta 90
_cell_angle_gamma 90
_cell_formula_units_Z 8
_cell_length_a 28.4964(13)
_cell_length_b 8.1448(3)
_cell_length_c 15.5302(7)
_cell_measurement_reflns_used 5771
_cell_measurement_temperature 173(2)
_cell_measurement_theta_max 20.30
_cell_measurement_theta_min 2.60
_cell_volume 3604.5(3)
_computing_molecular_graphics 'Olex2 (Dolomanov et al., 2009)'
_computing_publication_material 'Olex2 (Dolomanov et al., 2009)'
_computing_structure_refinement 'ShelXL (Sheldrick, 2015)'
_computing_structure_solution 'ShelXT (Sheldrick, 2015)'
_diffrn_ambient_temperature 173(2)
_diffrn_measured_fraction_theta_full 0.997
_diffrn_measured_fraction_theta_max 0.991
_diffrn_measurement_device_type 'Bruker APEX-II CCD'
_diffrn_measurement_method '\f and \w scans'
_diffrn_radiation_type MoK\a
_diffrn_radiation_wavelength 0.71073
_diffrn_reflns_av_R_equivalents 0.1164
_diffrn_reflns_av_unetI/netI 0.0499
_diffrn_reflns_Laue_measured_fraction_full 0.997
_diffrn_reflns_Laue_measured_fraction_max 0.991
_diffrn_reflns_limit_h_max 36
_diffrn_reflns_limit_h_min -37
_diffrn_reflns_limit_k_max 10
_diffrn_reflns_limit_k_min -9
_diffrn_reflns_limit_l_max 20
_diffrn_reflns_limit_l_min -20
_diffrn_reflns_number 85436
_diffrn_reflns_point_group_measured_fraction_full 0.997
_diffrn_reflns_point_group_measured_fraction_max 0.991
_diffrn_reflns_theta_full 26.000
_diffrn_reflns_theta_max 27.496
_diffrn_reflns_theta_min 1.429
_diffrn_standards_number 0
_exptl_absorpt_coefficient_mu 0.444
_exptl_absorpt_correction_T_max 0.7456
_exptl_absorpt_correction_T_min 0.6736
_exptl_absorpt_correction_type multi-scan
_exptl_absorpt_process_details
;
Sheldrick, G. M. (1996) SADABS. University of Gottingen, Germany.
;
_exptl_crystal_colour colourless
_exptl_crystal_density_diffrn 1.524
_exptl_crystal_description block
_exptl_crystal_F_000 1712
_exptl_crystal_recrystallization_method 'Re-crystallisation from solvent: Methanol'
_exptl_crystal_size_max 0.6
_exptl_crystal_size_mid 0.5
_exptl_crystal_size_min 0.3
_refine_diff_density_max 0.391
_refine_diff_density_min -0.561
_refine_diff_density_rms 0.085
_refine_ls_extinction_method none
_refine_ls_goodness_of_fit_ref 1.102
_refine_ls_hydrogen_treatment refall
_refine_ls_matrix_type full
_refine_ls_number_parameters 354
_refine_ls_number_reflns 4115
_refine_ls_number_restraints 0
_refine_ls_restrained_S_all 1.102
_refine_ls_R_factor_all 0.1032
_refine_ls_R_factor_gt 0.0537
_refine_ls_shift/su_max 0.001
_refine_ls_shift/su_mean 0.000
_refine_ls_structure_factor_coef Fsqd
_refine_ls_weighting_details 'w=1/[\s^2^(Fo^2^)+(0.0366P)^2^+5.5171P] where P=(Fo^2^+2Fc^2^)/3'
_refine_ls_weighting_scheme calc
_refine_ls_wR_factor_gt 0.0998
_refine_ls_wR_factor_ref 0.1220
_reflns_Friedel_coverage 0.000
_reflns_number_gt 2768
_reflns_number_total 4115
_reflns_threshold_expression 'I > 2\s(I)'
_cod_data_source_file c8ce00606g2.cif
_cod_data_source_block rrt_i9_10
_cod_depositor_comments 'Adding full bibliography for 7230749--7230753.cif.'
_cod_database_code 7230749
_shelx_space_group_comment
;
The symmetry employed for this shelxl refinement is uniquely defined
by the following loop, which should always be used as a source of
symmetry information in preference to the above space-group names.
They are only intended as comments.
;
_olex2_refinement_description
;
1. Others
 Sof(H1B)=Sof(H2AA)=Sof(C0AA)=Sof(C2)=Sof(C3)=Sof(H3)=Sof(C4)=Sof(H4)=Sof(C8)=
 Sof(H8)=1-FVAR(1)
 Sof(H1A)=Sof(C1AA)=Sof(C2AA)=Sof(C5)=Sof(H5)=Sof(C6)=Sof(H6)=Sof(C7)=Sof(H7)=
 Sof(H2)=FVAR(1)
;
_shelx_shelxl_version_number 2014/7
_olex2_submission_special_instructions 'No special instructions were received'

loop_
_space_group_symop_operation_xyz
'x, y, z'
'-x+1/2, -y+1/2, z+1/2'
'-x, y, -z+1/2'
'x+1/2, -y+1/2, -z'
'-x, -y, -z'
'x-1/2, y-1/2, -z-1/2'
'x, -y, z-1/2'
'-x-1/2, y-1/2, z'

loop_
_atom_site_label
_atom_site_type_symbol
_atom_site_fract_x
_atom_site_fract_y
_atom_site_fract_z
_atom_site_U_iso_or_equiv
_atom_site_adp_type
_atom_site_occupancy
_atom_site_site_symmetry_order
_atom_site_calc_flag
_atom_site_refinement_flags_posn
_atom_site_refinement_flags_adp
_atom_site_refinement_flags_occupancy
_atom_site_disorder_assembly
_atom_site_disorder_group
S002 S 0.32050(3) 1.17582(9) 0.63788(5) 0.02101(19) Uani 1 1 d . . . . .
S003 S 0.26432(3) 1.17845(12) 0.45103(6) 0.0393(3) Uani 1 1 d . . . . .
O004 O 0.27062(7) 1.1469(3) 0.63572(14) 0.0292(5) Uani 1 1 d . . . . .
O005 O 0.33948(8) 1.2581(3) 0.71230(14) 0.0325(6) Uani 1 1 d . . . . .
N00A N 0.33839(8) 1.2800(3) 0.55657(16) 0.0212(6) Uani 1 1 d . . . . .
N007 N 0.40941(9) 0.5126(3) 0.62919(19) 0.0193(5) Uani 1 1 d . . . . .
H00A H 0.3899(12) 0.435(4) 0.604(2) 0.025(9) Uiso 1 1 d . . . . .
H00B H 0.4099(12) 0.486(4) 0.687(3) 0.042(11) Uiso 1 1 d . . . . .
H00C H 0.4366(17) 0.513(6) 0.607(3) 0.073(16) Uiso 1 1 d . . . . .
N008 N 0.33216(10) 1.3647(4) 0.41524(18) 0.0279(6) Uani 1 1 d . . . . .
H008 H 0.3573(13) 1.416(4) 0.418(2) 0.038(11) Uiso 1 1 d . . . . .
C00C C 0.38835(10) 0.6758(3) 0.62499(17) 0.0167(6) Uani 1 1 d . . . . .
C00D C 0.34796(10) 0.9816(3) 0.62978(18) 0.0182(6) Uani 1 1 d . . . . .
C00E C 0.31569(10) 1.2776(3) 0.48202(19) 0.0206(7) Uani 1 1 d . . . . .
C00F C 0.39604(11) 0.9658(4) 0.6376(3) 0.0353(9) Uani 1 1 d . . . . .
H00F H 0.4152(13) 1.057(5) 0.643(2) 0.044(11) Uiso 1 1 d . . . . .
C00G C 0.34071(11) 0.6909(4) 0.6149(3) 0.0332(9) Uani 1 1 d . . . . .
H00G H 0.3233(12) 0.601(4) 0.606(2) 0.035(10) Uiso 1 1 d . . . . .
C00H C 0.32058(11) 0.8456(4) 0.6169(2) 0.0337(8) Uani 1 1 d . . . . .
H00H H 0.2884(13) 0.857(5) 0.617(2) 0.047(11) Uiso 1 1 d . . . . .
C00I C 0.41629(11) 0.8120(4) 0.6353(3) 0.0349(9) Uani 1 1 d . . . . .
H00I H 0.4493(13) 0.794(4) 0.642(2) 0.043(11) Uiso 1 1 d . . . . .
C00J C 0.30639(14) 1.3559(5) 0.3405(2) 0.0403(9) Uani 1 1 d . . . . .
H00J H 0.3152(13) 1.417(5) 0.290(3) 0.054(12) Uiso 1 1 d . . . . .
C00M C 0.26917(16) 1.2604(6) 0.3478(3) 0.0509(11) Uani 1 1 d . . . . .
H00M H 0.2455(16) 1.236(5) 0.313(3) 0.062(13) Uiso 1 1 d . . . . .
S001 S 0.44592(3) 0.46117(9) 0.87799(5) 0.02046(19) Uani 1 1 d . . . . .
O00B O 0.41943(9) 0.5083(4) 0.80296(15) 0.0531(8) Uani 1 1 d . . . . .
O006 O 0.49364(8) 0.5171(3) 0.87819(17) 0.0416(7) Uani 1 1 d . . . . .
O009 O 0.42035(9) 0.5096(4) 0.95374(15) 0.0514(8) Uani 1 1 d . . . . .
C1 C 0.41415(14) 0.1440(5) 0.8810(3) 0.0423(10) Uani 1 1 d . . . . .
H1A H 0.384(2) 0.191(7) 0.839(4) 0.021(16) Uiso 0.495(4) 1 d . . . A 1
H1B H 0.396(2) 0.182(7) 0.922(4) 0.010(14) Uiso 0.505(4) 1 d . . . A 2
H2AA H 0.386(3) -0.076(14) 0.875(6) 0.04(3) Uiso 0.505(4) 1 d . . . A 1
C1AA C 0.4471(2) 0.2447(9) 0.9045(5) 0.0209(15) Uani 0.495(4) 1 d . . . A 1
C2AA C 0.4105(11) -0.012(4) 0.8851(14) 0.039(5) Uani 0.495(4) 1 d . . . A 1
C5 C 0.4822(2) 0.1788(8) 0.9557(4) 0.0265(15) Uani 0.495(4) 1 d . . . A 1
H5 H 0.505(2) 0.238(7) 0.977(4) 0.013(16) Uiso 0.495(4) 1 d . . . A 1
C6 C 0.4802(3) 0.0152(9) 0.9734(5) 0.0382(19) Uani 0.495(4) 1 d . . . A 1
H6 H 0.5000 0.0000 1.0000 0.006(15) Uiso 0.990(7) 2 d S T P A 1
C7 C 0.4452(3) -0.0863(10) 0.9420(5) 0.042(2) Uani 0.495(4) 1 d . . . A 1
H7 H 0.450(2) -0.189(9) 0.957(4) 0.028(19) Uiso 0.495(4) 1 d . . . A 1
C0AA C 0.4487(2) 0.2519(8) 0.8539(5) 0.0218(14) Uani 0.505(4) 1 d . . . A 2
C2 C 0.4219(10) -0.033(4) 0.8795(19) 0.052(8) Uani 0.505(4) 1 d . . . A 2
H2 H 0.400(5) -0.116(15) 0.891(8) 0.07(4) Uiso 0.495(4) 1 d . . . A 2
C3 C 0.4861(3) 0.0272(9) 0.7791(5) 0.0293(16) Uani 0.505(4) 1 d . . . A 2
H3 H 0.5000 -0.020(11) 0.7500 0.11(4) Uiso 1.010(7) 2 d S T P A 2
C4 C 0.4834(2) 0.1940(8) 0.7978(4) 0.0242(15) Uani 0.505(4) 1 d . . . A 2
H4 H 0.5000 0.270(7) 0.7500 0.066(19) Uiso 1.010(7) 2 d S T P A 2
C8 C 0.4560(3) -0.0828(9) 0.8177(5) 0.0361(18) Uani 0.505(4) 1 d . . . A 2
H8 H 0.459(3) -0.210(13) 0.801(6) 0.10(4) Uiso 0.505(4) 1 d . . . A 2

loop_
_atom_site_aniso_label
_atom_site_aniso_U_11
_atom_site_aniso_U_22
_atom_site_aniso_U_33
_atom_site_aniso_U_23
_atom_site_aniso_U_13
_atom_site_aniso_U_12
S002 0.0204(4) 0.0170(4) 0.0257(4) -0.0009(3) 0.0011(3) 0.0016(3)
S003 0.0330(5) 0.0474(6) 0.0376(5) 0.0057(5) -0.0125(4) -0.0154(4)
O004 0.0190(10) 0.0283(12) 0.0403(14) 0.0047(11) 0.0077(10) 0.0046(9)
O005 0.0461(14) 0.0255(12) 0.0259(12) -0.0086(10) -0.0065(10) 0.0020(11)
N00A 0.0179(12) 0.0175(13) 0.0281(14) 0.0010(11) -0.0024(11) -0.0012(10)
N007 0.0200(13) 0.0175(14) 0.0203(14) -0.0003(11) -0.0012(12) -0.0005(11)
N008 0.0245(15) 0.0307(17) 0.0285(15) 0.0054(13) 0.0030(12) -0.0001(13)
C00C 0.0191(14) 0.0147(15) 0.0162(14) 0.0027(12) 0.0012(11) 0.0017(12)
C00D 0.0193(14) 0.0168(15) 0.0187(15) 0.0029(12) 0.0007(12) -0.0011(12)
C00E 0.0181(15) 0.0159(16) 0.0278(16) -0.0010(13) -0.0006(12) 0.0025(12)
C00F 0.0209(16) 0.0178(18) 0.067(3) 0.0006(18) -0.0144(17) -0.0075(14)
C00G 0.0202(16) 0.0157(17) 0.064(3) -0.0079(17) -0.0036(16) -0.0059(13)
C00H 0.0154(15) 0.0239(18) 0.062(2) -0.0028(17) 0.0000(16) -0.0006(14)
C00I 0.0150(15) 0.0243(18) 0.065(3) -0.0001(18) -0.0122(16) 0.0003(13)
C00J 0.046(2) 0.050(3) 0.0247(18) 0.0074(18) -0.0010(16) 0.0048(19)
C00M 0.051(3) 0.068(3) 0.034(2) 0.001(2) -0.016(2) -0.007(2)
S001 0.0190(4) 0.0203(4) 0.0221(4) -0.0013(3) 0.0021(3) -0.0005(3)
O00B 0.0530(17) 0.088(2) 0.0181(12) -0.0043(14) -0.0093(12) 0.0070(16)
O006 0.0228(12) 0.0342(14) 0.0679(19) -0.0017(13) 0.0000(12) -0.0076(11)
O009 0.0416(15) 0.092(2) 0.0206(12) 0.0034(14) 0.0119(11) 0.0269(15)
C1 0.037(2) 0.034(2) 0.055(3) -0.003(2) 0.015(2) -0.0085(18)
C1AA 0.022(3) 0.023(4) 0.019(3) 0.002(3) 0.004(3) 0.001(3)
C2AA 0.054(15) 0.028(10) 0.035(7) 0.000(5) -0.017(7) -0.003(9)
C5 0.033(4) 0.022(4) 0.025(3) 0.001(3) -0.001(3) 0.001(3)
C6 0.050(5) 0.036(5) 0.028(4) 0.008(3) -0.009(4) 0.016(4)
C7 0.078(6) 0.016(4) 0.031(4) 0.004(3) 0.010(4) 0.003(4)
C0AA 0.016(3) 0.022(4) 0.027(4) 0.005(3) -0.005(3) -0.001(3)
C2 0.046(12) 0.011(8) 0.098(15) 0.005(7) -0.015(8) -0.004(8)
C3 0.033(4) 0.027(4) 0.028(4) -0.001(3) -0.004(3) 0.009(3)
C4 0.023(3) 0.026(4) 0.023(3) 0.000(3) -0.002(3) 0.001(3)
C8 0.055(5) 0.024(4) 0.029(4) 0.001(3) -0.005(3) -0.002(3)

loop_
_atom_type_symbol
_atom_type_description
_atom_type_scat_dispersion_real
_atom_type_scat_dispersion_imag
_atom_type_scat_source
C C 0.0033 0.0016 'International Tables Vol C Tables 4.2.6.8 and 6.1.1.4'
H H 0.0000 0.0000 'International Tables Vol C Tables 4.2.6.8 and 6.1.1.4'
N N 0.0061 0.0033 'International Tables Vol C Tables 4.2.6.8 and 6.1.1.4'
O O 0.0106 0.0060 'International Tables Vol C Tables 4.2.6.8 and 6.1.1.4'
S S 0.1246 0.1234 'International Tables Vol C Tables 4.2.6.8 and 6.1.1.4'

loop_
_geom_angle_atom_site_label_1
_geom_angle_atom_site_label_2
_geom_angle_atom_site_label_3
_geom_angle
_geom_angle_site_symmetry_1
_geom_angle_site_symmetry_3
O004 S002 O005 117.69(14) . .
O004 S002 N00A 112.42(13) . .
O004 S002 C00D 106.77(13) . .
O005 S002 N00A 105.42(13) . .
O005 S002 C00D 107.85(13) . .
N00A S002 C00D 106.05(13) . .
C00E S003 C00M 90.57(18) . .
C00E N00A S002 121.6(2) . .
H00A N007 H00B 105(3) . .
H00A N007 H00C 113(4) . .
H00B N007 H00C 112(4) . .
C00C N007 H00A 110.7(19) . .
C00C N007 H00B 105(2) . .
C00C N007 H00C 111(3) . .
C00E N008 H008 121(3) . .
C00E N008 C00J 116.0(3) . .
C00J N008 H008 123(3) . .
C00G C00C N007 119.5(3) . .
C00G C00C C00I 121.0(3) . .
C00I C00C N007 119.4(3) . .
C00F C00D S002 121.0(2) . .
C00H C00D S002 118.8(2) . .
C00H C00D C00F 120.2(3) . .
N00A C00E S003 131.2(2) . .
N00A C00E N008 119.8(3) . .
N008 C00E S003 109.0(2) . .
C00D C00F H00F 121(2) . .
C00I C00F C00D 119.8(3) . .
C00I C00F H00F 119(2) . .
C00C C00G H00G 119(2) . .
C00C C00G C00H 119.2(3) . .
C00H C00G H00G 121(2) . .
C00D C00H C00G 120.2(3) . .
C00D C00H H00H 119(2) . .
C00G C00H H00H 120(2) . .
C00C C00I C00F 119.6(3) . .
C00C C00I H00I 117(2) . .
C00F C00I H00I 123(2) . .
N008 C00J H00J 121(2) . .
C00M C00J N008 112.7(4) . .
C00M C00J H00J 126(2) . .
S003 C00M H00M 114(3) . .
C00J C00M S003 111.7(3) . .
C00J C00M H00M 134(3) . .
O00B S001 C1AA 117.0(3) . .
O00B S001 C0AA 96.3(3) . .
O006 S001 O00B 114.46(17) . .
O006 S001 O009 113.04(17) . .
O006 S001 C1AA 106.9(2) . .
O006 S001 C0AA 105.5(2) . .
O009 S001 O00B 108.85(15) . .
O009 S001 C1AA 95.2(3) . .
O009 S001 C0AA 117.8(3) . .
C1AA C1 H1A 119(3) . .
C2AA C1 H1A 108(3) . .
C2AA C1 C1AA 132.3(13) . .
C0AA C1 H1B 115(4) . .
C0AA C1 C2 120.9(13) . .
C2 C1 H1B 117(4) . .
C1 C1AA S001 122.4(5) . .
C1 C1AA C5 116.0(6) . .
C5 C1AA S001 121.4(5) . .
C1 C2AA H2AA 130(7) . .
C1 C2AA C7 112.8(19) . .
C7 C2AA H2AA 114(7) . .
C1AA C5 H5 122(4) . .
C6 C5 C1AA 117.6(7) . .
C6 C5 H5 120(4) . .
C5 C6 C6 104.6(9) . 5_657
C5 C6 H6 104.6(9) . .
C5 C6 C7 123.0(8) . .
C6 C6 H6 0.0(6) 5_657 .
C7 C6 C6 132.4(9) . 5_657
C7 C6 H6 132.4(9) . .
C2AA C7 H7 132(5) . .
C6 C7 C2AA 117.1(14) . .
C6 C7 H7 111(4) . .
C1 C0AA S001 121.4(5) . .
C1 C0AA C4 118.5(6) . .
C4 C0AA S001 119.6(5) . .
C1 C2 H2 127(8) . .
C8 C2 C1 113(2) . .
C8 C2 H2 113(8) . .
C3 C3 H3 33(6) 3_656 .
C3 C3 C4 42.9(3) 3_656 3_656
C3 C3 C4 101.2(4) 3_656 .
C3 C3 C8 137.5(5) 3_656 .
C4 C3 H3 75(6) 3_656 .
C4 C3 H3 134(7) . .
C4 C3 C4 59.2(5) . 3_656
C8 C3 H3 106(6) . .
C8 C3 C4 165.8(6) . 3_656
C8 C3 C4 120.6(8) . .
C0AA C4 C3 154.8(6) . 3_656
C0AA C4 C4 154.8(5) . 3_656
C0AA C4 H4 123(3) . .
C3 C4 C0AA 119.9(6) . .
C3 C4 C3 36.0(6) . 3_656
C3 C4 C4 78.1(4) . 3_656
C3 C4 H4 78(3) 3_656 .
C3 C4 H4 113(3) . .
C4 C4 C3 42.7(3) 3_656 3_656
C4 C4 H4 35(3) 3_656 .
C2 C8 H8 119(5) . .
C3 C8 C2 122.2(14) . .
C3 C8 H8 119(5) . .

loop_
_geom_bond_atom_site_label_1
_geom_bond_atom_site_label_2
_geom_bond_distance
_geom_bond_site_symmetry_2
S002 O004 1.441(2) .
S002 O005 1.441(2) .
S002 N00A 1.605(3) .
S002 C00D 1.769(3) .
S003 C00E 1.740(3) .
S003 C00M 1.742(4) .
N00A C00E 1.326(4) .
N007 H00A 0.92(3) .
N007 H00B 0.92(4) .
N007 H00C 0.85(5) .
N007 C00C 1.460(4) .
N008 H008 0.83(4) .
N008 C00E 1.341(4) .
N008 C00J 1.376(5) .
C00C C00G 1.372(4) .
C00C C00I 1.375(4) .
C00D C00F 1.382(4) .
C00D C00H 1.370(4) .
C00F H00F 0.93(4) .
C00F C00I 1.380(5) .
C00G H00G 0.90(4) .
C00G C00H 1.385(5) .
C00H H00H 0.92(4) .
C00I H00I 0.96(4) .
C00J H00J 0.96(4) .
C00J C00M 1.320(6) .
C00M H00M 0.89(4) .
S001 O00B 1.440(2) .
S001 O006 1.434(2) .
S001 O009 1.439(2) .
S001 C1AA 1.811(7) .
S001 C0AA 1.747(7) .
C1 H1A 1.13(6) .
C1 H1B 0.88(6) .
C1 C1AA 1.300(8) .
C1 C2AA 1.28(3) .
C1 C0AA 1.385(8) .
C1 C2 1.46(3) .
C1AA C5 1.385(10) .
C2AA H2AA 0.89(11) .
C2AA C7 1.46(3) .
C5 H5 0.87(6) .
C5 C6 1.362(10) .
C6 C6 1.422(16) 5_657
C6 H6 0.711(8) .
C6 C7 1.382(12) .
C7 H7 0.88(7) .
C0AA C4 1.399(9) .
C2 H2 0.94(15) .
C2 C8 1.42(3) .
C3 C3 1.202(17) 3_656
C3 H3 0.71(5) .
C3 C4 2.007(10) 3_656
C3 C4 1.392(10) .
C3 C8 1.377(10) .
C4 C3 2.007(10) 3_656
C4 C4 1.762(12) 3_656
C4 H4 1.08(3) .
C8 H8 1.07(11) .

loop_
_geom_torsion_atom_site_label_1
_geom_torsion_atom_site_label_2
_geom_torsion_atom_site_label_3
_geom_torsion_atom_site_label_4
_geom_torsion
_geom_torsion_site_symmetry_1
_geom_torsion_site_symmetry_4
S002 N00A C00E S003 1.9(4) . .
S002 N00A C00E N008 -179.1(2) . .
S002 C00D C00F C00I 176.7(3) . .
S002 C00D C00H C00G -176.5(3) . .
O004 S002 N00A C00E -26.7(3) . .
O004 S002 C00D C00F -174.3(3) . .
O004 S002 C00D C00H 4.7(3) . .
O005 S002 N00A C00E -156.1(2) . .
O005 S002 C00D C00F -46.9(3) . .
O005 S002 C00D C00H 132.1(3) . .
N00A S002 C00D C00F 65.7(3) . .
N00A S002 C00D C00H -115.3(3) . .
N007 C00C C00G C00H 175.6(3) . .
N007 C00C C00I C00F -175.4(3) . .
N008 C00J C00M S003 0.9(5) . .
C00C C00G C00H C00D -0.7(6) . .
C00D S002 N00A C00E 89.7(3) . .
C00D C00F C00I C00C 0.3(6) . .
C00E S003 C00M C00J -1.0(4) . .
C00E N008 C00J C00M -0.2(5) . .
C00F C00D C00H C00G 2.5(5) . .
C00G C00C C00I C00F 1.5(5) . .
C00H C00D C00F C00I -2.2(6) . .
C00I C00C C00G C00H -1.3(5) . .
C00J N008 C00E S003 -0.5(4) . .
C00J N008 C00E N00A -179.7(3) . .
C00M S003 C00E N00A 179.9(3) . .
C00M S003 C00E N008 0.8(3) . .
S001 C1AA C5 C6 179.2(5) . .
S001 C0AA C4 C3 179.3(5) . .
S001 C0AA C4 C3 -166.7(9) . 3_656
S001 C0AA C4 C4 -49.1(16) . 3_656
O00B S001 C1AA C1 -25.1(7) . .
O00B S001 C1AA C5 158.8(5) . .
O00B S001 C0AA C1 -89.0(6) . .
O00B S001 C0AA C4 83.5(6) . .
O006 S001 C1AA C1 -154.8(5) . .
O006 S001 C1AA C5 29.0(7) . .
O006 S001 C0AA C1 153.4(5) . .
O006 S001 C0AA C4 -34.1(6) . .
O009 S001 C1AA C1 89.2(6) . .
O009 S001 C1AA C5 -87.0(6) . .
O009 S001 C0AA C1 26.2(7) . .
O009 S001 C0AA C4 -161.3(5) . .
C1 C1AA C5 C6 2.8(10) . .
C1 C2AA C7 C6 -8(3) . .
C1 C0AA C4 C3 6.0(16) . 3_656
C1 C0AA C4 C3 -8.0(9) . .
C1 C0AA C4 C4 123.6(12) . 3_656
C1 C2 C8 C3 15(3) . .
C1AA C1 C2AA C7 14(3) . .
C1AA C5 C6 C6 -179.7(7) . 5_657
C1AA C5 C6 C7 0.7(11) . .
C2AA C1 C1AA S001 171.8(16) . .
C2AA C1 C1AA C5 -11.9(19) . .
C5 C6 C7 C2AA 2.2(16) . .
C6 C6 C7 C2AA -177.3(15) 5_657 .
C0AA C1 C2 C8 -25(2) . .
C2 C1 C0AA S001 -164.9(14) . .
C2 C1 C0AA C4 22.6(16) . .
C3 C3 C4 C0AA 169.9(7) 3_656 .
C3 C3 C4 C4 8.9(7) 3_656 3_656
C3 C3 C8 C2 -170.4(17) 3_656 .
C4 C3 C4 C0AA 161.0(8) 3_656 .
C4 C3 C4 C3 -8.9(7) 3_656 3_656
C4 C3 C8 C2 -87(3) 3_656 .
C4 C3 C8 C2 -1.6(17) . .
C8 C3 C4 C0AA -2.5(10) . .
C8 C3 C4 C3 -172.4(12) . 3_656
C8 C3 C4 C4 -163.5(7) . 3_656
